data_1530392
loop_
_publ_author_name
'Hu, Zheng-Xi'
'Shi, Yi-Ming'
'Wang, Wei-Guang'
'Li, Xiao-Nian'
'Du, Xue'
'Liu, Miao'
'Li, Yan'
'Xue, Yong-Bo'
'Zhang, Yong-Hui'
'Pu, Jian-Xin'
'Sun, Han-Dong'

_publ_section_title
;
 Kadcoccinones A-F, New Biogenetically Related Lanostane-Type
 Triterpenoids with Diverse Skeletons from Kadsura coccinea.
;
_journal_issue 18
_journal_name_full 'Organic letters'
_journal_page_first 4616
_journal_page_last 4619
_journal_paper_doi 10.1021/acs.orglett.5b02360
_journal_volume 17
_journal_year 2015
_chemical_absolute_configuration unk
_chemical_formula_moiety 'C29 H44 O4'
_chemical_formula_sum 'C29 H44 O4'
_chemical_formula_weight 456.64
_chemical_name_systematic
; 
 ? 
;
_space_group_IT_number 1
_symmetry_cell_setting triclinic
_symmetry_space_group_name_Hall 'P 1'
_symmetry_space_group_name_H-M 'P 1'
_atom_sites_solution_hydrogens geom
_atom_sites_solution_primary direct
_atom_sites_solution_secondary difmap
_audit_creation_method SHELXL-97
_cell_angle_alpha 101.789(2)
_cell_angle_beta 102.383(2)
_cell_angle_gamma 90.2280(10)
_cell_formula_units_Z 2
_cell_length_a 7.3570(3)
_cell_length_b 11.5004(5)
_cell_length_c 15.8083(6)
_cell_measurement_reflns_used 9714
_cell_measurement_temperature 100(2)
_cell_measurement_theta_max 60.84
_cell_measurement_theta_min 3.93
_cell_volume 1277.24(9)
_computing_cell_refinement 'Bruker SAINT'
_computing_data_collection 'Bruker APEX2'
_computing_data_reduction 'Bruker SAINT'
_computing_molecular_graphics 'Bruker SHELXTL'
_computing_publication_material 'Bruker SHELXTL'
_computing_structure_refinement 'SHELXL-97 (Sheldrick, 2008)'
_computing_structure_solution 'SHELXS-97 (Sheldrick, 2008)'
_diffrn_ambient_temperature 100(2)
_diffrn_measured_fraction_theta_full 0.933
_diffrn_measured_fraction_theta_max 0.933
_diffrn_measurement_device_type 'Bruker APEX-II CCD'
_diffrn_measurement_method '\f and \w scans'
_diffrn_radiation_monochromator graphite
_diffrn_radiation_source 'fine-focus sealed tube'
_diffrn_radiation_type CuK\a
_diffrn_radiation_wavelength 1.54178
_diffrn_reflns_av_R_equivalents 0.0457
_diffrn_reflns_av_sigmaI/netI 0.0695
_diffrn_reflns_limit_h_max 8
_diffrn_reflns_limit_h_min -8
_diffrn_reflns_limit_k_max 13
_diffrn_reflns_limit_k_min -13
_diffrn_reflns_limit_l_max 17
_diffrn_reflns_limit_l_min -17
_diffrn_reflns_number 10483
_diffrn_reflns_theta_full 61.28
_diffrn_reflns_theta_max 61.28
_diffrn_reflns_theta_min 2.93
_exptl_absorpt_coefficient_mu 0.603
_exptl_absorpt_correction_T_max 0.9821
_exptl_absorpt_correction_T_min 0.7136
_exptl_absorpt_correction_type multi-scan
_exptl_absorpt_process_details sadabs
_exptl_crystal_colour colourless
_exptl_crystal_density_diffrn 1.187
_exptl_crystal_density_method 'not measured'
_exptl_crystal_description sheet
_exptl_crystal_F_000 500
_exptl_crystal_size_max 0.60
_exptl_crystal_size_mid 0.50
_exptl_crystal_size_min 0.03
_refine_diff_density_max 0.592
_refine_diff_density_min -0.856
_refine_diff_density_rms 0.157
_refine_ls_abs_structure_details 'Flack H D (1983), Acta Cryst. A39, 876-881'
_refine_ls_abs_structure_Flack 0.4(3)
_refine_ls_extinction_method none
_refine_ls_goodness_of_fit_ref 1.183
_refine_ls_hydrogen_treatment constr
_refine_ls_matrix_type full
_refine_ls_number_parameters 610
_refine_ls_number_reflns 5187
_refine_ls_number_restraints 3
_refine_ls_restrained_S_all 1.182
_refine_ls_R_factor_all 0.0967
_refine_ls_R_factor_gt 0.0954
_refine_ls_shift/su_max 0.000
_refine_ls_shift/su_mean 0.000
_refine_ls_structure_factor_coef Fsqd
_refine_ls_weighting_details 'calc w=1/[\s^2^(Fo^2^)+(0.2000P)^2^+0.0000P] where P=(Fo^2^+2Fc^2^)/3'
_refine_ls_weighting_scheme calc
_refine_ls_wR_factor_gt 0.2396
_refine_ls_wR_factor_ref 0.2429
_reflns_number_gt 5011
_reflns_number_total 5187
_reflns_threshold_expression >2sigma(I)
_cod_data_source_file ol5b02360_si_004.cif
_cod_data_source_block cu_shzx81_0m
_cod_depositor_comments
;
The following automatic conversions were performed:

'_symmetry_cell_setting' value 'Triclinic' changed to 'triclinic'
according to
/usr/data/users/saulius/crontab/automatic-downloads/rss-feeds/ACS/lib/dictionaries/cif_core.dic
dictionary named 'cif_core.dic' version 2.4.2 from 2011-04-26.

Automatic conversion script
Id: cif_fix_values 3271 2015-04-21 07:52:19Z andrius 

 Adding full bibliography for 1530390--1530393.cif.
;
_cod_database_code 1530392

loop_
_symmetry_equiv_pos_as_xyz
'x, y, z'

loop_
_atom_site_label
_atom_site_type_symbol
_atom_site_fract_x
_atom_site_fract_y
_atom_site_fract_z
_atom_site_U_iso_or_equiv
_atom_site_adp_type
_atom_site_occupancy
_atom_site_symmetry_multiplicity
_atom_site_calc_flag
_atom_site_refinement_flags
O3 O 0.2725(5) 1.1150(4) 1.1225(3) 0.0296(9) Uani 1 1 d .
H3 H 0.1929 1.1651 1.1326 0.044 Uiso 1 1 calc R
O13 O 0.2987(4) 0.7514(3) 0.6982(2) 0.0167(7) Uani 1 1 d .
O23 O 0.3727(5) 0.7303(3) 0.3462(2) 0.0225(8) Uani 1 1 d .
O25 O 0.7978(5) 0.5749(4) 0.3418(3) 0.0309(9) Uani 1 1 d .
O3' O 0.5947(5) 0.3777(3) 0.3776(3) 0.0246(8) Uani 1 1 d .
H3' H 0.6802 0.4201 0.3696 0.037 Uiso 1 1 calc R
O25' O 0.0923(7) 0.3228(4) 1.1971(3) 0.0452(12) Uani 1 1 d .
O13' O 0.5329(4) 0.2839(3) 0.8131(2) 0.0156(7) Uani 1 1 d .
O23' O 0.4527(5) 0.5089(3) 1.1601(2) 0.0258(9) Uani 1 1 d .
C3 C 0.2247(7) 1.0070(5) 1.1452(4) 0.0241(11) Uani 1 1 d .
H3A H 0.2313 1.0232 1.2104 0.029 Uiso 1 1 calc R
C4 C 0.0264(7) 0.9570(5) 1.0968(3) 0.0199(11) Uani 1 1 d .
C5 C 0.0176(6) 0.9138(4) 0.9949(3) 0.0151(10) Uani 1 1 d .
H5 H 0.0285 0.9883 0.9726 0.018 Uiso 1 1 calc R
C6 C -0.1707(7) 0.8558(5) 0.9439(4) 0.0229(11) Uani 1 1 d .
H6A H -0.1980 0.7866 0.9683 0.027 Uiso 1 1 calc R
H6B H -0.2685 0.9133 0.9519 0.027 Uiso 1 1 calc R
C7 C -0.1764(6) 0.8155(5) 0.8471(4) 0.0217(11) Uani 1 1 d .
H7 H -0.2948 0.7968 0.8079 0.026 Uiso 1 1 calc R
C8 C -0.0259(6) 0.8042(4) 0.8124(3) 0.0169(10) Uani 1 1 d .
C14 C -0.0345(6) 0.7758(4) 0.7133(3) 0.0173(10) Uani 1 1 d .
C13 C 0.1395(6) 0.8282(4) 0.6954(3) 0.0154(10) Uani 1 1 d .
C17 C 0.1778(6) 0.7532(4) 0.6132(3) 0.0157(10) Uani 1 1 d .
C20 C 0.2648(6) 0.7955(4) 0.5451(3) 0.0155(10) Uani 1 1 d .
H20 H 0.3647 0.8578 0.5776 0.019 Uiso 1 1 calc R
C22 C 0.3570(7) 0.6910(4) 0.4948(3) 0.0189(10) Uani 1 1 d .
H22A H 0.4396 0.6529 0.5382 0.023 Uiso 1 1 calc R
H22B H 0.2588 0.6310 0.4588 0.023 Uiso 1 1 calc R
C23 C 0.4678(6) 0.7289(4) 0.4355(3) 0.0182(10) Uani 1 1 d .
H23 H 0.5657 0.7939 0.4641 0.022 Uiso 1 1 calc R
C24 C 0.5081(7) 0.6416(5) 0.3605(3) 0.0211(11) Uani 1 1 d .
H24 H 0.4556 0.5588 0.3530 0.025 Uiso 1 1 calc R
C25 C 0.6837(7) 0.6513(5) 0.3302(3) 0.0233(11) Uani 1 1 d .
C27 C 0.7166(8) 0.7526(5) 0.2897(4) 0.0278(12) Uani 1 1 d .
H27A H 0.8430 0.7511 0.2790 0.042 Uiso 1 1 calc R
H27B H 0.7027 0.8274 0.3300 0.042 Uiso 1 1 calc R
H27C H 0.6260 0.7464 0.2335 0.042 Uiso 1 1 calc R
C2 C 0.3745(7) 0.9200(6) 1.1250(4) 0.0271(12) Uani 1 1 d .
H2A H 0.3529 0.8454 1.1442 0.033 Uiso 1 1 calc R
H2B H 0.4990 0.9552 1.1580 0.033 Uiso 1 1 calc R
C1 C 0.3675(7) 0.8931(5) 1.0251(4) 0.0244(11) Uani 1 1 d .
H1A H 0.3943 0.9680 1.0073 0.029 Uiso 1 1 calc R
H1B H 0.4664 0.8382 1.0129 0.029 Uiso 1 1 calc R
C10 C 0.1809(6) 0.8381(4) 0.9690(3) 0.0162(10) Uani 1 1 d .
C9 C 0.1692(6) 0.8338(4) 0.8679(3) 0.0151(10) Uani 1 1 d .
H9 H 0.2448 0.7658 0.8477 0.018 Uiso 1 1 calc R
C30 C -0.1100(7) 1.0566(5) 1.1084(4) 0.0242(11) Uani 1 1 d .
H30A H -0.2381 1.0225 1.0895 0.036 Uiso 1 1 calc R
H30B H -0.0923 1.1138 1.0723 0.036 Uiso 1 1 calc R
H30C H -0.0866 1.0971 1.1709 0.036 Uiso 1 1 calc R
C29 C -0.0270(7) 0.8622(5) 1.1432(4) 0.0272(12) Uani 1 1 d .
H29A H -0.0213 0.8977 1.2056 0.041 Uiso 1 1 calc R
H29B H 0.0599 0.7980 1.1391 0.041 Uiso 1 1 calc R
H29C H -0.1539 0.8301 1.1146 0.041 Uiso 1 1 calc R
C12 C 0.1908(6) 0.9529(4) 0.7455(3) 0.0162(10) Uani 1 1 d .
H12 H 0.0755 0.9991 0.7390 0.019 Uiso 1 1 calc R
C11 C 0.2526(6) 0.9430(4) 0.8454(3) 0.0144(10) Uani 1 1 d .
H11A H 0.3901 0.9413 0.8610 0.017 Uiso 1 1 calc R
H11B H 0.2168 1.0154 0.8829 0.017 Uiso 1 1 calc R
C18 C 0.3409(7) 1.0207(4) 0.7194(4) 0.0193(10) Uani 1 1 d .
H18A H 0.4509 0.9730 0.7190 0.029 Uiso 1 1 calc R
H18B H 0.3750 1.0962 0.7622 0.029 Uiso 1 1 calc R
H18C H 0.2935 1.0365 0.6602 0.029 Uiso 1 1 calc R
C16 C 0.0472(6) 0.6451(5) 0.5863(3) 0.0195(10) Uani 1 1 d .
H16A H 0.1145 0.5724 0.5700 0.023 Uiso 1 1 calc R
H16B H -0.0539 0.6518 0.5352 0.023 Uiso 1 1 calc R
C15 C -0.0322(7) 0.6415(5) 0.6688(4) 0.0217(11) Uani 1 1 d .
H15A H 0.0488 0.5978 0.7089 0.026 Uiso 1 1 calc R
H15B H -0.1594 0.6034 0.6516 0.026 Uiso 1 1 calc R
C21 C 0.1217(7) 0.8516(5) 0.4822(4) 0.0252(11) Uani 1 1 d .
H21A H 0.0281 0.7905 0.4458 0.038 Uiso 1 1 calc R
H21B H 0.1845 0.8863 0.4437 0.038 Uiso 1 1 calc R
H21C H 0.0607 0.9140 0.5166 0.038 Uiso 1 1 calc R
C28 C -0.2053(6) 0.8273(5) 0.6621(4) 0.0236(11) Uani 1 1 d .
H28A H -0.3187 0.7847 0.6651 0.035 Uiso 1 1 calc R
H28B H -0.1968 0.8182 0.6001 0.035 Uiso 1 1 calc R
H28C H -0.2096 0.9118 0.6884 0.035 Uiso 1 1 calc R
C19 C 0.1615(7) 0.7083(4) 0.9780(4) 0.0204(11) Uani 1 1 d .
H19A H 0.2577 0.6625 0.9540 0.031 Uiso 1 1 calc R
H19B H 0.0380 0.6742 0.9452 0.031 Uiso 1 1 calc R
H19C H 0.1763 0.7057 1.0407 0.031 Uiso 1 1 calc R
C3' C 0.6430(7) 0.2547(5) 0.3626(4) 0.0206(11) Uani 1 1 d .
H3'1 H 0.6417 0.2271 0.2982 0.025 Uiso 1 1 calc R
C4' C 0.8370(6) 0.2367(5) 0.4163(3) 0.0188(11) Uani 1 1 d .
C5' C 0.8371(6) 0.2610(4) 0.5176(3) 0.0164(10) Uani 1 1 d .
H5' H 0.8257 0.3488 0.5351 0.020 Uiso 1 1 calc R
C10' C 0.6724(6) 0.2046(4) 0.5444(3) 0.0143(10) Uani 1 1 d .
C9' C 0.6742(6) 0.2625(4) 0.6427(3) 0.0124(9) Uani 1 1 d .
H9' H 0.5968 0.2073 0.6636 0.015 Uiso 1 1 calc R
C11' C 0.5871(6) 0.3852(4) 0.6592(3) 0.0155(10) Uani 1 1 d .
H11C H 0.4500 0.3734 0.6399 0.019 Uiso 1 1 calc R
H11D H 0.6293 0.4346 0.6219 0.019 Uiso 1 1 calc R
C12' C 0.6363(6) 0.4547(4) 0.7574(3) 0.0140(10) Uani 1 1 d .
H12' H 0.7487 0.5082 0.7649 0.017 Uiso 1 1 calc R
C13' C 0.6902(6) 0.3649(4) 0.8140(3) 0.0135(10) Uani 1 1 d .
C17' C 0.6481(6) 0.3425(4) 0.8969(3) 0.0153(10) Uani 1 1 d .
C20' C 0.5588(6) 0.4261(4) 0.9609(3) 0.0171(10) Uani 1 1 d .
H20' H 0.4464 0.4572 0.9262 0.020 Uiso 1 1 calc R
C22' C 0.4955(7) 0.3602(5) 1.0254(3) 0.0212(11) Uani 1 1 d .
H22C H 0.4298 0.2842 0.9914 0.025 Uiso 1 1 calc R
H22D H 0.6072 0.3408 1.0666 0.025 Uiso 1 1 calc R
C23' C 0.3689(7) 0.4285(5) 1.0790(4) 0.0207(10) Uani 1 1 d .
H23' H 0.2533 0.4556 1.0438 0.025 Uiso 1 1 calc R
C24' C 0.3528(7) 0.4020(5) 1.1630(4) 0.0264(12) Uani 1 1 d .
H24' H 0.4316 0.3376 1.1824 0.032 Uiso 1 1 calc R
C25' C 0.1710(8) 0.4124(5) 1.1899(4) 0.0285(12) Uani 1 1 d .
C18' C 0.4780(7) 0.5326(5) 0.7767(4) 0.0250(11) Uani 1 1 d .
H18D H 0.3700 0.4824 0.7767 0.037 Uiso 1 1 calc R
H18E H 0.4440 0.5798 0.7311 0.037 Uiso 1 1 calc R
H18F H 0.5179 0.5860 0.8349 0.037 Uiso 1 1 calc R
C16' C 0.7841(7) 0.2533(5) 0.9305(4) 0.0246(12) Uani 1 1 d .
H16C H 0.7185 0.1904 0.9486 0.030 Uiso 1 1 calc R
H16D H 0.8827 0.2934 0.9813 0.030 Uiso 1 1 calc R
C15' C 0.8670(7) 0.2008(5) 0.8493(4) 0.0226(11) Uani 1 1 d .
H15C H 0.9944 0.1745 0.8685 0.027 Uiso 1 1 calc R
H15D H 0.7880 0.1322 0.8107 0.027 Uiso 1 1 calc R
C14' C 0.8704(7) 0.3032(5) 0.8004(3) 0.0192(11) Uani 1 1 d .
C28' C 1.0325(6) 0.3902(6) 0.8506(4) 0.0258(12) Uani 1 1 d .
H28D H 1.0163 0.4214 0.9109 0.039 Uiso 1 1 calc R
H28E H 1.0362 0.4560 0.8201 0.039 Uiso 1 1 calc R
H28F H 1.1494 0.3492 0.8532 0.039 Uiso 1 1 calc R
C8' C 0.8684(6) 0.2696(4) 0.7021(3) 0.0146(10) Uani 1 1 d .
C7' C 1.0210(6) 0.2579(4) 0.6711(3) 0.0189(10) Uani 1 1 d .
H7' H 1.1370 0.2636 0.7125 0.023 Uiso 1 1 calc R
C6' C 1.0231(6) 0.2359(5) 0.5741(3) 0.0192(11) Uani 1 1 d .
H6'1 H 1.0517 0.1520 0.5539 0.023 Uiso 1 1 calc R
H6'2 H 1.1231 0.2873 0.5656 0.023 Uiso 1 1 calc R
C27' C 0.0842(7) 0.5308(5) 1.2021(4) 0.0287(12) Uani 1 1 d .
H27D H -0.0471 0.5195 1.2035 0.043 Uiso 1 1 calc R
H27E H 0.0931 0.5685 1.1527 0.043 Uiso 1 1 calc R
H27F H 0.1501 0.5818 1.2579 0.043 Uiso 1 1 calc R
C21' C 0.6919(7) 0.5311(5) 1.0112(4) 0.0285(12) Uani 1 1 d .
H21D H 0.6369 0.5792 1.0571 0.043 Uiso 1 1 calc R
H21E H 0.7145 0.5798 0.9701 0.043 Uiso 1 1 calc R
H21F H 0.8101 0.5018 1.0389 0.043 Uiso 1 1 calc R
C19' C 0.6876(7) 0.0689(5) 0.5407(4) 0.0227(11) Uani 1 1 d .
H19D H 0.5919 0.0408 0.5674 0.034 Uiso 1 1 calc R
H19E H 0.8112 0.0539 0.5735 0.034 Uiso 1 1 calc R
H19F H 0.6694 0.0264 0.4788 0.034 Uiso 1 1 calc R
C1' C 0.4880(6) 0.2236(5) 0.4827(3) 0.0205(11) Uani 1 1 d .
H1'1 H 0.3866 0.1774 0.4951 0.025 Uiso 1 1 calc R
H1'2 H 0.4604 0.3088 0.4964 0.025 Uiso 1 1 calc R
C2' C 0.4881(7) 0.1873(5) 0.3841(3) 0.0226(11) Uani 1 1 d .
H2'1 H 0.5051 0.1008 0.3685 0.027 Uiso 1 1 calc R
H2'2 H 0.3667 0.2040 0.3487 0.027 Uiso 1 1 calc R
C30' C 0.9807(7) 0.3262(5) 0.4020(4) 0.0262(12) Uani 1 1 d .
H30D H 1.1073 0.3032 0.4243 0.039 Uiso 1 1 calc R
H30E H 0.9631 0.4063 0.4341 0.039 Uiso 1 1 calc R
H30F H 0.9624 0.3257 0.3387 0.039 Uiso 1 1 calc R
C29' C 0.8935(8) 0.1115(5) 0.3775(4) 0.0267(12) Uani 1 1 d .
H29D H 0.9008 0.1064 0.3157 0.040 Uiso 1 1 calc R
H29E H 0.8004 0.0520 0.3803 0.040 Uiso 1 1 calc R
H29F H 1.0154 0.0963 0.4119 0.040 Uiso 1 1 calc R

loop_
_atom_site_aniso_label
_atom_site_aniso_U_11
_atom_site_aniso_U_22
_atom_site_aniso_U_33
_atom_site_aniso_U_23
_atom_site_aniso_U_13
_atom_site_aniso_U_12
O3 0.0384(19) 0.023(2) 0.026(2) -0.0012(17) 0.0089(17) -0.0075(15)
O13 0.0246(16) 0.0125(17) 0.0130(18) 0.0023(15) 0.0044(14) 0.0071(13)
O23 0.0300(16) 0.0187(19) 0.015(2) -0.0004(16) 0.0004(14) 0.0065(14)
O25 0.0380(19) 0.031(2) 0.028(2) 0.0087(19) 0.0147(17) 0.0126(17)
O3' 0.0319(17) 0.0184(19) 0.024(2) 0.0087(17) 0.0043(15) 0.0052(14)
O25' 0.072(3) 0.027(2) 0.046(3) 0.002(2) 0.040(2) -0.009(2)
O13' 0.0205(15) 0.0116(17) 0.0130(18) -0.0004(14) 0.0030(13) -0.0053(12)
O23' 0.0333(18) 0.027(2) 0.0143(19) -0.0031(17) 0.0060(15) -0.0055(15)
C3 0.031(2) 0.025(3) 0.015(3) 0.004(2) 0.003(2) -0.002(2)
C4 0.032(2) 0.020(3) 0.009(3) 0.003(2) 0.005(2) 0.006(2)
C5 0.027(2) 0.011(2) 0.008(2) 0.005(2) 0.0038(19) 0.0018(18)
C6 0.025(2) 0.023(3) 0.019(3) 0.000(2) 0.004(2) 0.000(2)
C7 0.024(2) 0.021(3) 0.017(3) 0.001(2) 0.000(2) -0.0012(19)
C8 0.024(2) 0.009(2) 0.015(3) 0.001(2) 0.001(2) 0.0005(18)
C14 0.021(2) 0.012(2) 0.015(3) 0.000(2) 0.001(2) -0.0022(18)
C13 0.016(2) 0.015(2) 0.016(3) 0.006(2) 0.0026(19) 0.0096(18)
C17 0.018(2) 0.014(2) 0.015(3) 0.004(2) 0.0032(19) 0.0009(16)
C20 0.021(2) 0.010(2) 0.016(3) 0.000(2) 0.0072(18) -0.0030(17)
C22 0.029(2) 0.011(2) 0.016(3) 0.000(2) 0.005(2) 0.0030(18)
C23 0.025(2) 0.014(2) 0.016(3) 0.005(2) 0.004(2) 0.0038(17)
C24 0.029(2) 0.018(3) 0.016(3) 0.005(2) 0.002(2) 0.004(2)
C25 0.033(3) 0.023(3) 0.012(3) 0.001(2) 0.005(2) 0.004(2)
C27 0.039(3) 0.025(3) 0.024(3) 0.013(3) 0.010(2) 0.001(2)
C2 0.028(2) 0.040(3) 0.012(3) 0.009(3) 0.000(2) 0.008(2)
C1 0.027(2) 0.032(3) 0.013(3) 0.004(2) 0.002(2) 0.006(2)
C10 0.023(2) 0.018(3) 0.008(2) 0.003(2) 0.0035(19) 0.0080(18)
C9 0.021(2) 0.015(2) 0.009(2) 0.002(2) 0.0026(19) 0.0071(18)
C30 0.032(2) 0.023(3) 0.017(3) 0.000(2) 0.007(2) 0.007(2)
C29 0.037(3) 0.031(3) 0.016(3) 0.009(3) 0.009(2) 0.000(2)
C12 0.023(2) 0.014(2) 0.012(3) 0.003(2) 0.0040(19) 0.0070(18)
C11 0.018(2) 0.015(2) 0.007(2) 0.001(2) -0.0018(17) -0.0036(17)
C18 0.029(2) 0.012(2) 0.017(3) 0.001(2) 0.0054(19) -0.0056(18)
C16 0.028(2) 0.016(2) 0.014(3) 0.004(2) 0.0053(19) -0.0045(19)
C15 0.030(2) 0.018(3) 0.018(3) 0.003(2) 0.008(2) -0.0049(19)
C21 0.031(2) 0.027(3) 0.021(3) 0.012(2) 0.009(2) 0.010(2)
C28 0.021(2) 0.031(3) 0.018(3) 0.005(2) 0.0020(19) 0.001(2)
C19 0.032(2) 0.015(3) 0.017(3) 0.007(2) 0.009(2) 0.0088(19)
C3' 0.031(2) 0.017(3) 0.012(3) 0.005(2) 0.001(2) 0.0034(19)
C4' 0.027(2) 0.020(3) 0.011(3) 0.005(2) 0.0068(19) 0.003(2)
C5' 0.027(2) 0.014(2) 0.010(3) 0.003(2) 0.0062(19) 0.0041(18)
C10' 0.018(2) 0.012(2) 0.009(3) -0.001(2) -0.0005(18) -0.0017(17)
C9' 0.017(2) 0.005(2) 0.012(2) -0.0009(19) 0.0001(18) -0.0011(16)
C11' 0.020(2) 0.010(2) 0.015(3) 0.001(2) 0.0027(18) -0.0010(17)
C12' 0.0181(19) 0.012(2) 0.011(3) 0.003(2) -0.0004(17) -0.0014(17)
C13' 0.016(2) 0.012(2) 0.013(3) 0.005(2) 0.0034(18) -0.0053(17)
C17' 0.019(2) 0.019(2) 0.007(2) 0.003(2) 0.0011(18) -0.0023(18)
C20' 0.020(2) 0.018(2) 0.011(2) 0.000(2) 0.0027(18) -0.0021(18)
C22' 0.028(2) 0.021(3) 0.016(3) 0.005(2) 0.008(2) 0.0010(19)
C23' 0.027(2) 0.019(2) 0.014(3) -0.002(2) 0.006(2) -0.0038(19)
C24' 0.037(3) 0.024(3) 0.017(3) 0.005(2) 0.003(2) -0.002(2)
C25' 0.042(3) 0.027(3) 0.017(3) -0.001(2) 0.012(2) 0.002(2)
C18' 0.035(3) 0.022(3) 0.021(3) 0.007(2) 0.010(2) 0.010(2)
C16' 0.034(3) 0.028(3) 0.015(3) 0.008(2) 0.008(2) 0.011(2)
C15' 0.030(2) 0.023(3) 0.016(3) 0.006(2) 0.007(2) 0.014(2)
C14' 0.025(2) 0.018(3) 0.012(3) 0.001(2) 0.0014(19) 0.0073(19)
C28' 0.016(2) 0.041(3) 0.017(3) -0.001(3) 0.0026(19) -0.002(2)
C8' 0.016(2) 0.011(2) 0.015(3) 0.006(2) -0.0020(18) -0.0003(16)
C7' 0.018(2) 0.020(2) 0.015(3) 0.001(2) -0.0025(19) 0.0029(17)
C6' 0.018(2) 0.024(3) 0.016(3) 0.002(2) 0.0051(19) 0.0015(18)
C27' 0.035(3) 0.027(3) 0.020(3) -0.004(2) 0.006(2) -0.001(2)
C21' 0.030(3) 0.025(3) 0.026(3) -0.005(3) 0.006(2) -0.005(2)
C19' 0.037(3) 0.015(3) 0.018(3) 0.004(2) 0.009(2) 0.003(2)
C1' 0.024(2) 0.024(3) 0.010(3) -0.002(2) -0.001(2) 0.0016(19)
C2' 0.025(2) 0.027(3) 0.010(3) -0.002(2) -0.0020(19) 0.003(2)
C30' 0.026(2) 0.032(3) 0.023(3) 0.008(3) 0.009(2) 0.004(2)
C29' 0.042(3) 0.023(3) 0.014(3) 0.001(2) 0.006(2) 0.012(2)

loop_
_atom_type_symbol
_atom_type_description
_atom_type_scat_dispersion_real
_atom_type_scat_dispersion_imag
_atom_type_scat_source
C C 0.0181 0.0091 'International Tables Vol C Tables 4.2.6.8 and 6.1.1.4'
H H 0.0000 0.0000 'International Tables Vol C Tables 4.2.6.8 and 6.1.1.4'
O O 0.0492 0.0322 'International Tables Vol C Tables 4.2.6.8 and 6.1.1.4'

loop_
_geom_angle_atom_site_label_1
_geom_angle_atom_site_label_2
_geom_angle_atom_site_label_3
_geom_angle
C3 O3 H3 109.5
C17 O13 C13 61.3(3)
C23 O23 C24 61.4(3)
C3' O3' H3' 109.5
C17' O13' C13' 60.9(3)
C23' O23' C24' 60.6(3)
O3 C3 C2 106.7(4)
O3 C3 C4 112.7(4)
C2 C3 C4 112.5(5)
O3 C3 H3A 108.2
C2 C3 H3A 108.2
C4 C3 H3A 108.2
C29 C4 C30 106.9(4)
C29 C4 C3 107.6(4)
C30 C4 C3 108.8(4)
C29 C4 C5 115.3(4)
C30 C4 C5 108.1(4)
C3 C4 C5 109.9(4)
C6 C5 C10 111.5(4)
C6 C5 C4 112.8(4)
C10 C5 C4 116.5(4)
C6 C5 H5 104.9
C10 C5 H5 104.9
C4 C5 H5 104.9
C7 C6 C5 112.0(4)
C7 C6 H6A 109.2
C5 C6 H6A 109.2
C7 C6 H6B 109.2
C5 C6 H6B 109.2
H6A C6 H6B 107.9
C8 C7 C6 124.2(5)
C8 C7 H7 117.9
C6 C7 H7 117.9
C7 C8 C9 122.6(5)
C7 C8 C14 123.6(4)
C9 C8 C14 113.4(4)
C13 C14 C8 109.5(4)
C13 C14 C28 108.6(4)
C8 C14 C28 111.5(4)
C13 C14 C15 102.4(4)
C8 C14 C15 116.6(4)
C28 C14 C15 107.7(4)
O13 C13 C17 58.7(3)
O13 C13 C12 113.3(4)
C17 C13 C12 135.5(4)
O13 C13 C14 115.4(4)
C17 C13 C14 108.0(4)
C12 C13 C14 113.6(4)
O13 C17 C13 60.0(3)
O13 C17 C16 108.8(4)
C13 C17 C16 108.4(4)
O13 C17 C20 117.2(4)
C13 C17 C20 126.5(4)
C16 C17 C20 120.3(4)
C17 C20 C21 111.3(4)
C17 C20 C22 109.6(4)
C21 C20 C22 111.9(4)
C17 C20 H20 108.0
C21 C20 H20 108.0
C22 C20 H20 108.0
C23 C22 C20 112.8(4)
C23 C22 H22A 109.0
C20 C22 H22A 109.0
C23 C22 H22B 109.0
C20 C22 H22B 109.0
H22A C22 H22B 107.8
O23 C23 C24 59.6(3)
O23 C23 C22 117.6(4)
C24 C23 C22 120.0(4)
O23 C23 H23 116.0
C24 C23 H23 116.0
C22 C23 H23 116.0
O23 C24 C23 59.1(3)
O23 C24 C25 117.9(4)
C23 C24 C25 121.2(5)
O23 C24 H24 115.6
C23 C24 H24 115.6
C25 C24 H24 115.6
O25 C25 C27 123.0(4)
O25 C25 C24 117.6(5)
C27 C25 C24 119.3(4)
C25 C27 H27A 109.5
C25 C27 H27B 109.5
H27A C27 H27B 109.5
C25 C27 H27C 109.5
H27A C27 H27C 109.5
H27B C27 H27C 109.5
C3 C2 C1 109.5(4)
C3 C2 H2A 109.8
C1 C2 H2A 109.8
C3 C2 H2B 109.8
C1 C2 H2B 109.8
H2A C2 H2B 108.2
C10 C1 C2 113.5(4)
C10 C1 H1A 108.9
C2 C1 H1A 108.9
C10 C1 H1B 108.9
C2 C1 H1B 108.9
H1A C1 H1B 107.7
C1 C10 C19 109.2(4)
C1 C10 C5 110.7(4)
C19 C10 C5 112.7(4)
C1 C10 C9 111.2(4)
C19 C10 C9 106.2(4)
C5 C10 C9 106.8(3)
C8 C9 C11 109.7(4)
C8 C9 C10 112.7(4)
C11 C9 C10 116.2(4)
C8 C9 H9 105.8
C11 C9 H9 105.8
C10 C9 H9 105.8
C4 C30 H30A 109.5
C4 C30 H30B 109.5
H30A C30 H30B 109.5
C4 C30 H30C 109.5
H30A C30 H30C 109.5
H30B C30 H30C 109.5
C4 C29 H29A 109.5
C4 C29 H29B 109.5
H29A C29 H29B 109.5
C4 C29 H29C 109.5
H29A C29 H29C 109.5
H29B C29 H29C 109.5
C13 C12 C18 117.2(4)
C13 C12 C11 105.0(4)
C18 C12 C11 110.4(4)
C13 C12 H12 108.0
C18 C12 H12 108.0
C11 C12 H12 108.0
C9 C11 C12 114.8(4)
C9 C11 H11A 108.6
C12 C11 H11A 108.6
C9 C11 H11B 108.6
C12 C11 H11B 108.6
H11A C11 H11B 107.5
C12 C18 H18A 109.5
C12 C18 H18B 109.5
H18A C18 H18B 109.5
C12 C18 H18C 109.5
H18A C18 H18C 109.5
H18B C18 H18C 109.5
C17 C16 C15 104.9(4)
C17 C16 H16A 110.8
C15 C16 H16A 110.8
C17 C16 H16B 110.8
C15 C16 H16B 110.8
H16A C16 H16B 108.8
C16 C15 C14 103.3(4)
C16 C15 H15A 111.1
C14 C15 H15A 111.1
C16 C15 H15B 111.1
C14 C15 H15B 111.1
H15A C15 H15B 109.1
C20 C21 H21A 109.5
C20 C21 H21B 109.5
H21A C21 H21B 109.5
C20 C21 H21C 109.5
H21A C21 H21C 109.5
H21B C21 H21C 109.5
C14 C28 H28A 109.5
C14 C28 H28B 109.5
H28A C28 H28B 109.5
C14 C28 H28C 109.5
H28A C28 H28C 109.5
H28B C28 H28C 109.5
C10 C19 H19A 109.5
C10 C19 H19B 109.5
H19A C19 H19B 109.5
C10 C19 H19C 109.5
H19A C19 H19C 109.5
H19B C19 H19C 109.5
O3' C3' C2' 105.5(4)
O3' C3' C4' 112.6(4)
C2' C3' C4' 113.4(4)
O3' C3' H3'1 108.4
C2' C3' H3'1 108.4
C4' C3' H3'1 108.4
C3' C4' C29' 107.6(4)
C3' C4' C30' 109.3(4)
C29' C4' C30' 106.5(4)
C3' C4' C5' 110.2(4)
C29' C4' C5' 114.9(4)
C30' C4' C5' 108.2(4)
C6' C5' C10' 110.8(4)
C6' C5' C4' 112.6(4)
C10' C5' C4' 117.0(4)
C6' C5' H5' 105.1
C10' C5' H5' 105.1
C4' C5' H5' 105.1
C1' C10' C5' 109.9(4)
C1' C10' C19' 108.2(4)
C5' C10' C19' 113.1(4)
C1' C10' C9' 111.2(4)
C5' C10' C9' 108.5(4)
C19' C10' C9' 105.9(4)
C8' C9' C11' 109.5(4)
C8' C9' C10' 112.2(4)
C11' C9' C10' 116.3(4)
C8' C9' H9' 106.0
C11' C9' H9' 106.0
C10' C9' H9' 106.0
C9' C11' C12' 114.6(4)
C9' C11' H11C 108.6
C12' C11' H11C 108.6
C9' C11' H11D 108.6
C12' C11' H11D 108.6
H11C C11' H11D 107.6
C13' C12' C18' 116.7(4)
C13' C12' C11' 107.1(4)
C18' C12' C11' 109.8(4)
C13' C12' H12' 107.6
C18' C12' H12' 107.6
C11' C12' H12' 107.6
O13' C13' C17' 58.3(3)
O13' C13' C12' 113.3(3)
C17' C13' C12' 135.6(4)
O13' C13' C14' 114.9(4)
C17' C13' C14' 108.3(4)
C12' C13' C14' 113.4(4)
O13' C17' C13' 60.8(3)
O13' C17' C20' 118.4(4)
C13' C17' C20' 126.6(4)
O13' C17' C16' 108.1(4)
C13' C17' C16' 108.2(4)
C20' C17' C16' 119.8(4)
C17' C20' C21' 110.8(4)
C17' C20' C22' 110.6(4)
C21' C20' C22' 110.5(4)
C17' C20' H20' 108.3
C21' C20' H20' 108.3
C22' C20' H20' 108.3
C23' C22' C20' 114.4(4)
C23' C22' H22C 108.7
C20' C22' H22C 108.7
C23' C22' H22D 108.7
C20' C22' H22D 108.7
H22C C22' H22D 107.6
O23' C23' C24' 60.1(3)
O23' C23' C22' 118.1(4)
C24' C23' C22' 120.8(5)
O23' C23' H23' 115.5
C24' C23' H23' 115.5
C22' C23' H23' 115.5
O23' C24' C23' 59.3(3)
O23' C24' C25' 118.9(5)
C23' C24' C25' 119.8(5)
O23' C24' H24' 115.7
C23' C24' H24' 115.7
C25' C24' H24' 115.7
O25' C25' C24' 118.6(5)
O25' C25' C27' 121.9(5)
C24' C25' C27' 119.4(5)
C12' C18' H18D 109.5
C12' C18' H18E 109.5
H18D C18' H18E 109.5
C12' C18' H18F 109.5
H18D C18' H18F 109.5
H18E C18' H18F 109.5
C17' C16' C15' 103.5(4)
C17' C16' H16C 111.1
C15' C16' H16C 111.1
C17' C16' H16D 111.1
C15' C16' H16D 111.1
H16C C16' H16D 109.0
C14' C15' C16' 105.0(4)
C14' C15' H15C 110.8
C16' C15' H15C 110.8
C14' C15' H15D 110.8
C16' C15' H15D 110.8
H15C C15' H15D 108.8
C8' C14' C28' 111.8(4)
C8' C14' C15' 117.1(4)
C28' C14' C15' 108.6(4)
C8' C14' C13' 109.7(4)
C28' C14' C13' 107.0(4)
C15' C14' C13' 101.7(4)
C14' C28' H28D 109.5
C14' C28' H28E 109.5
H28D C28' H28E 109.5
C14' C28' H28F 109.5
H28D C28' H28F 109.5
H28E C28' H28F 109.5
C7' C8' C14' 123.1(4)
C7' C8' C9' 123.0(5)
C14' C8' C9' 113.7(4)
C8' C7' C6' 124.0(4)
C8' C7' H7' 118.0
C6' C7' H7' 118.0
C7' C6' C5' 112.2(4)
C7' C6' H6'1 109.2
C5' C6' H6'1 109.2
C7' C6' H6'2 109.2
C5' C6' H6'2 109.2
H6'1 C6' H6'2 107.9
C25' C27' H27D 109.5
C25' C27' H27E 109.5
H27D C27' H27E 109.5
C25' C27' H27F 109.5
H27D C27' H27F 109.5
H27E C27' H27F 109.5
C20' C21' H21D 109.5
C20' C21' H21E 109.5
H21D C21' H21E 109.5
C20' C21' H21F 109.5
H21D C21' H21F 109.5
H21E C21' H21F 109.5
C10' C19' H19D 109.5
C10' C19' H19E 109.5
H19D C19' H19E 109.5
C10' C19' H19F 109.5
H19D C19' H19F 109.5
H19E C19' H19F 109.5
C2' C1' C10' 114.1(4)
C2' C1' H1'1 108.7
C10' C1' H1'1 108.7
C2' C1' H1'2 108.7
C10' C1' H1'2 108.7
H1'1 C1' H1'2 107.6
C3' C2' C1' 110.5(4)
C3' C2' H2'1 109.6
C1' C2' H2'1 109.6
C3' C2' H2'2 109.6
C1' C2' H2'2 109.6
H2'1 C2' H2'2 108.1
C4' C30' H30D 109.5
C4' C30' H30E 109.5
H30D C30' H30E 109.5
C4' C30' H30F 109.5
H30D C30' H30F 109.5
H30E C30' H30F 109.5
C4' C29' H29D 109.5
C4' C29' H29E 109.5
H29D C29' H29E 109.5
C4' C29' H29F 109.5
H29D C29' H29F 109.5
H29E C29' H29F 109.5

loop_
_geom_bond_atom_site_label_1
_geom_bond_atom_site_label_2
_geom_bond_distance
O3 C3 1.424(7)
O3 H3 0.8400
O13 C17 1.448(6)
O13 C13 1.468(5)
O23 C23 1.438(6)
O23 C24 1.445(6)
O25 C25 1.232(7)
O3' C3' 1.444(6)
O3' H3' 0.8400
O25' C25' 1.217(8)
O13' C17' 1.441(6)
O13' C13' 1.479(5)
O23' C23' 1.432(7)
O23' C24' 1.443(7)
C3 C2 1.531(8)
C3 C4 1.543(7)
C3 H3A 1.0000
C4 C29 1.525(7)
C4 C30 1.534(6)
C4 C5 1.573(6)
C5 C6 1.519(7)
C5 C10 1.563(6)
C5 H5 1.0000
C6 C7 1.497(8)
C6 H6A 0.9900
C6 H6B 0.9900
C7 C8 1.333(7)
C7 H7 0.9500
C8 C9 1.511(6)
C8 C14 1.520(7)
C14 C13 1.517(6)
C14 C28 1.533(7)
C14 C15 1.563(7)
C13 C17 1.487(7)
C13 C12 1.494(7)
C17 C16 1.500(7)
C17 C20 1.521(7)
C20 C21 1.527(7)
C20 C22 1.544(6)
C20 H20 1.0000
C22 C23 1.492(7)
C22 H22A 0.9900
C22 H22B 0.9900
C23 C24 1.472(7)
C23 H23 1.0000
C24 C25 1.483(7)
C24 H24 1.0000
C25 C27 1.481(7)
C27 H27A 0.9800
C27 H27B 0.9800
C27 H27C 0.9800
C2 C1 1.535(7)
C2 H2A 0.9900
C2 H2B 0.9900
C1 C10 1.520(7)
C1 H1A 0.9900
C1 H1B 0.9900
C10 C19 1.537(7)
C10 C9 1.573(6)
C9 C11 1.533(6)
C9 H9 1.0000
C30 H30A 0.9800
C30 H30B 0.9800
C30 H30C 0.9800
C29 H29A 0.9800
C29 H29B 0.9800
C29 H29C 0.9800
C12 C18 1.522(7)
C12 C11 1.575(6)
C12 H12 1.0000
C11 H11A 0.9900
C11 H11B 0.9900
C18 H18A 0.9800
C18 H18B 0.9800
C18 H18C 0.9800
C16 C15 1.547(7)
C16 H16A 0.9900
C16 H16B 0.9900
C15 H15A 0.9900
C15 H15B 0.9900
C21 H21A 0.9800
C21 H21B 0.9800
C21 H21C 0.9800
C28 H28A 0.9800
C28 H28B 0.9800
C28 H28C 0.9800
C19 H19A 0.9800
C19 H19B 0.9800
C19 H19C 0.9800
C3' C2' 1.512(7)
C3' C4' 1.535(7)
C3' H3'1 1.0000
C4' C29' 1.541(7)
C4' C30' 1.555(7)
C4' C5' 1.569(6)
C5' C6' 1.529(7)
C5' C10' 1.547(6)
C5' H5' 1.0000
C10' C1' 1.537(6)
C10' C19' 1.555(6)
C10' C9' 1.557(7)
C9' C8' 1.524(6)
C9' C11' 1.548(6)
C9' H9' 1.0000
C11' C12' 1.558(7)
C11' H11C 0.9900
C11' H11D 0.9900
C12' C13' 1.500(6)
C12' C18' 1.517(6)
C12' H12' 1.0000
C13' C17' 1.480(6)
C13' C14' 1.541(6)
C17' C20' 1.508(7)
C17' C16' 1.529(7)
C20' C21' 1.521(7)
C20' C22' 1.533(7)
C20' H20' 1.0000
C22' C23' 1.508(7)
C22' H22C 0.9900
C22' H22D 0.9900
C23' C24' 1.450(8)
C23' H23' 1.0000
C24' C25' 1.487(8)
C24' H24' 1.0000
C25' C27' 1.500(8)
C18' H18D 0.9800
C18' H18E 0.9800
C18' H18F 0.9800
C16' C15' 1.550(7)
C16' H16C 0.9900
C16' H16D 0.9900
C15' C14' 1.538(7)
C15' H15C 0.9900
C15' H15D 0.9900
C14' C8' 1.518(7)
C14' C28' 1.521(8)
C28' H28D 0.9800
C28' H28E 0.9800
C28' H28F 0.9800
C8' C7' 1.315(7)
C7' C6' 1.506(7)
C7' H7' 0.9500
C6' H6'1 0.9900
C6' H6'2 0.9900
C27' H27D 0.9800
C27' H27E 0.9800
C27' H27F 0.9800
C21' H21D 0.9800
C21' H21E 0.9800
C21' H21F 0.9800
C19' H19D 0.9800
C19' H19E 0.9800
C19' H19F 0.9800
C1' C2' 1.528(7)
C1' H1'1 0.9900
C1' H1'2 0.9900
C2' H2'1 0.9900
C2' H2'2 0.9900
C30' H30D 0.9800
C30' H30E 0.9800
C30' H30F 0.9800
C29' H29D 0.9800
C29' H29E 0.9800
C29' H29F 0.9800

loop_
_geom_hbond_atom_site_label_D
_geom_hbond_atom_site_label_H
_geom_hbond_atom_site_label_A
_geom_hbond_distance_DH
_geom_hbond_distance_HA
_geom_hbond_distance_DA
_geom_hbond_angle_DHA
_geom_hbond_site_symmetry_A
O3' H3' O25 0.84 2.14 2.925(6) 155.3 .
O3 H3 O25' 0.84 2.11 2.899(6) 156.1 1_565

loop_
_geom_torsion_atom_site_label_1
_geom_torsion_atom_site_label_2
_geom_torsion_atom_site_label_3
_geom_torsion_atom_site_label_4
_geom_torsion
O3 C3 C4 C29 -165.5(4)
C2 C3 C4 C29 73.7(5)
O3 C3 C4 C30 -50.1(6)
C2 C3 C4 C30 -170.8(4)
O3 C3 C4 C5 68.2(5)
C2 C3 C4 C5 -52.6(5)
C29 C4 C5 C6 54.3(5)
C30 C4 C5 C6 -65.2(5)
C3 C4 C5 C6 176.2(4)
C29 C4 C5 C10 -76.5(5)
C30 C4 C5 C10 164.0(4)
C3 C4 C5 C10 45.4(5)
C10 C5 C6 C7 -46.8(6)
C4 C5 C6 C7 179.9(4)
C5 C6 C7 C8 15.5(7)
C6 C7 C8 C9 -1.3(8)
C6 C7 C8 C14 -173.4(5)
C7 C8 C14 C13 151.6(5)
C9 C8 C14 C13 -21.1(5)
C7 C8 C14 C28 31.5(7)
C9 C8 C14 C28 -141.3(4)
C7 C8 C14 C15 -92.7(6)
C9 C8 C14 C15 94.5(5)
C17 O13 C13 C12 -130.3(5)
C17 O13 C13 C14 96.3(5)
C8 C14 C13 O13 88.3(5)
C28 C14 C13 O13 -149.8(4)
C15 C14 C13 O13 -36.1(5)
C8 C14 C13 C17 151.4(4)
C28 C14 C13 C17 -86.6(5)
C15 C14 C13 C17 27.1(5)
C8 C14 C13 C12 -45.0(5)
C28 C14 C13 C12 76.9(5)
C15 C14 C13 C12 -169.4(4)
C13 O13 C17 C16 -100.9(4)
C13 O13 C17 C20 118.3(5)
C12 C13 C17 O13 92.4(5)
C14 C13 C17 O13 -109.3(4)
O13 C13 C17 C16 101.5(4)
C12 C13 C17 C16 -166.1(5)
C14 C13 C17 C16 -7.9(5)
O13 C13 C17 C20 -103.3(5)
C12 C13 C17 C20 -10.9(8)
C14 C13 C17 C20 147.4(4)
O13 C17 C20 C21 -151.5(4)
C13 C17 C20 C21 -80.1(6)
C16 C17 C20 C21 72.5(6)
O13 C17 C20 C22 84.2(5)
C13 C17 C20 C22 155.6(4)
C16 C17 C20 C22 -51.8(6)
C17 C20 C22 C23 -172.1(4)
C21 C20 C22 C23 63.9(6)
C24 O23 C23 C22 -110.3(5)
C20 C22 C23 O23 -89.0(5)
C20 C22 C23 C24 -158.0(4)
C23 O23 C24 C25 -111.5(5)
C22 C23 C24 O23 106.4(5)
O23 C23 C24 C25 106.0(5)
C22 C23 C24 C25 -147.7(5)
O23 C24 C25 O25 -179.3(5)
C23 C24 C25 O25 111.8(6)
O23 C24 C25 C27 2.1(7)
C23 C24 C25 C27 -66.8(7)
O3 C3 C2 C1 -63.9(6)
C4 C3 C2 C1 60.2(6)
C3 C2 C1 C10 -59.7(6)
C2 C1 C10 C19 -73.4(5)
C2 C1 C10 C5 51.3(6)
C2 C1 C10 C9 169.8(4)
C6 C5 C10 C1 -176.2(4)
C4 C5 C10 C1 -44.8(6)
C6 C5 C10 C19 -53.5(5)
C4 C5 C10 C19 77.9(5)
C6 C5 C10 C9 62.7(5)
C4 C5 C10 C9 -165.9(4)
C7 C8 C9 C11 -112.6(5)
C14 C8 C9 C11 60.3(5)
C7 C8 C9 C10 18.5(6)
C14 C8 C9 C10 -168.6(4)
C1 C10 C9 C8 -167.9(4)
C19 C10 C9 C8 73.4(5)
C5 C10 C9 C8 -47.1(5)
C1 C10 C9 C11 -40.2(5)
C19 C10 C9 C11 -158.8(4)
C5 C10 C9 C11 80.7(5)
O13 C13 C12 C18 56.6(5)
C17 C13 C12 C18 -11.7(7)
C14 C13 C12 C18 -169.1(4)
O13 C13 C12 C11 -66.2(4)
C17 C13 C12 C11 -134.5(5)
C14 C13 C12 C11 68.1(5)
C8 C9 C11 C12 -34.4(5)
C10 C9 C11 C12 -163.6(4)
C13 C12 C11 C9 -24.9(5)
C18 C12 C11 C9 -152.1(4)
O13 C17 C16 C15 48.6(5)
C13 C17 C16 C15 -15.1(5)
C20 C17 C16 C15 -172.2(4)
C17 C16 C15 C14 31.4(5)
C13 C14 C15 C16 -35.6(5)
C8 C14 C15 C16 -155.0(4)
C28 C14 C15 C16 78.8(5)
O3' C3' C4' C29' -165.5(4)
C2' C3' C4' C29' 74.9(5)
O3' C3' C4' C30' -50.3(6)
C2' C3' C4' C30' -169.9(4)
O3' C3' C4' C5' 68.5(5)
C2' C3' C4' C5' -51.2(6)
C3' C4' C5' C6' 175.9(4)
C29' C4' C5' C6' 54.1(6)
C30' C4' C5' C6' -64.7(5)
C3' C4' C5' C10' 45.9(5)
C29' C4' C5' C10' -76.0(5)
C30' C4' C5' C10' 165.2(4)
C6' C5' C10' C1' -176.2(4)
C4' C5' C10' C1' -45.2(5)
C6' C5' C10' C19' -55.1(6)
C4' C5' C10' C19' 75.8(5)
C6' C5' C10' C9' 62.1(5)
C4' C5' C10' C9' -167.0(4)
C1' C10' C9' C8' -167.2(4)
C5' C10' C9' C8' -46.2(5)
C19' C10' C9' C8' 75.5(4)
C1' C10' C9' C11' -40.0(5)
C5' C10' C9' C11' 80.9(4)
C19' C10' C9' C11' -157.3(4)
C8' C9' C11' C12' -36.4(5)
C10' C9' C11' C12' -164.9(4)
C9' C11' C12' C13' -22.3(5)
C9' C11' C12' C18' -149.9(4)
C17' O13' C13' C12' -130.4(5)
C17' O13' C13' C14' 96.9(4)
C18' C12' C13' O13' 55.7(6)
C11' C12' C13' O13' -67.8(5)
C18' C12' C13' C17' -12.1(8)
C11' C12' C13' C17' -135.6(5)
C18' C12' C13' C14' -170.9(4)
C11' C12' C13' C14' 65.6(5)
C13' O13' C17' C20' 118.3(5)
C13' O13' C17' C16' -101.2(4)
C12' C13' C17' O13' 91.9(6)
C14' C13' C17' O13' -108.5(4)
O13' C13' C17' C20' -105.3(5)
C12' C13' C17' C20' -13.3(8)
C14' C13' C17' C20' 146.2(4)
O13' C13' C17' C16' 101.0(4)
C12' C13' C17' C16' -167.1(5)
C14' C13' C17' C16' -7.5(5)
O13' C17' C20' C21' -144.2(4)
C13' C17' C20' C21' -71.0(6)
C16' C17' C20' C21' 80.0(6)
O13' C17' C20' C22' 92.9(5)
C13' C17' C20' C22' 166.1(4)
C16' C17' C20' C22' -42.9(6)
C17' C20' C22' C23' -167.6(4)
C21' C20' C22' C23' 69.4(6)
C24' O23' C23' C22' -111.3(5)
C20' C22' C23' O23' -86.6(6)
C20' C22' C23' C24' -156.8(5)
C23' O23' C24' C25' -109.5(5)
C22' C23' C24' O23' 106.9(5)
O23' C23' C24' C25' 107.9(6)
C22' C23' C24' C25' -145.3(5)
O23' C24' C25' O25' -175.9(6)
C23' C24' C25' O25' 114.9(7)
O23' C24' C25' C27' 7.8(8)
C23' C24' C25' C27' -61.4(7)
O13' C17' C16' C15' 49.1(5)
C13' C17' C16' C15' -15.2(5)
C20' C17' C16' C15' -171.1(4)
C17' C16' C15' C14' 32.3(5)
C16' C15' C14' C8' -155.8(4)
C16' C15' C14' C28' 76.5(5)
C16' C15' C14' C13' -36.2(5)
O13' C13' C14' C8' 88.9(5)
C17' C13' C14' C8' 151.8(4)
C12' C13' C14' C8' -43.7(6)
O13' C13' C14' C28' -149.6(4)
C17' C13' C14' C28' -86.7(5)
C12' C13' C14' C28' 77.8(5)
O13' C13' C14' C15' -35.7(5)
C17' C13' C14' C15' 27.1(5)
C12' C13' C14' C15' -168.3(4)
C28' C14' C8' C7' 35.3(7)
C15' C14' C8' C7' -91.0(6)
C13' C14' C8' C7' 153.8(5)
C28' C14' C8' C9' -139.2(4)
C15' C14' C8' C9' 94.6(5)
C13' C14' C8' C9' -20.6(5)
C11' C9' C8' C7' -114.1(5)
C10' C9' C8' C7' 16.7(6)
C11' C9' C8' C14' 60.4(5)
C10' C9' C8' C14' -168.9(4)
C14' C8' C7' C6' -174.1(5)
C9' C8' C7' C6' -0.1(8)
C8' C7' C6' C5' 15.1(7)
C10' C5' C6' C7' -46.0(6)
C4' C5' C6' C7' -179.2(4)
C5' C10' C1' C2' 50.4(6)
C19' C10' C1' C2' -73.6(5)
C9' C10' C1' C2' 170.5(4)
O3' C3' C2' C1' -65.8(5)
C4' C3' C2' C1' 57.8(6)
C10' C1' C2' C3' -57.7(6)
